data_8100193
loop_
_publ_author_name
'Golen, James A.'
'Williard, Paul G.'
'Ram, Siya'
'Sachdeva, Yesh P.'
'Wilson, Donna Kay'
'Zhar, Salah'
'Verma, Ravi K.'

_publ_section_title
;
Crystal structure of 5-hydroxy-2,3,8,8-tetramethyl-4H,8H-benzo[1,2-
\b:5,4-\b']dipyran-4-one, C~16~H~16~O~4~
;
_journal_issue 4
_journal_name_full 'Zeitschrift f\"ur Kristallographie - New Crystal Structures'
_journal_page_first 405
_journal_page_last 406
_journal_volume 219
_journal_year 2004
_chemical_formula_moiety 'C16 H16 O4'
_chemical_formula_sum 'C16 H16 O4'
_chemical_formula_weight 272.29
_space_group_IT_number 14
_symmetry_cell_setting monoclinic
_symmetry_space_group_name_Hall '-P 2ybc'
_symmetry_space_group_name_H-M 'P 1 21/c 1'
_cell_angle_alpha 90.00
_cell_angle_beta 99.90(3)
_cell_angle_gamma 90.00
_cell_formula_units_Z 4
_cell_length_a 9.149(2)
_cell_length_b 13.029(3)
_cell_length_c 11.608(2)
_cell_measurement_temperature 296(2)
_cell_volume 1363.1(5)
_diffrn_ambient_temperature 296(2)
_exptl_crystal_density_diffrn 1.327
_cod_original_sg_symbol_H-M 'P 21/c'
_cod_database_code 8100193

loop_
_symmetry_equiv_pos_as_xyz
'x, y, z'
'-x, y+1/2, -z+1/2'
'-x, -y, -z'
'x, -y-1/2, z-1/2'

loop_
_atom_site_label
_atom_site_type_symbol
_atom_site_fract_x
_atom_site_fract_y
_atom_site_fract_z
_atom_site_U_iso_or_equiv
_atom_site_adp_type
_atom_site_occupancy
_atom_site_symmetry_multiplicity
_atom_site_Wyckoff_symbol
_atom_site_calc_flag
_atom_site_refinement_flags
_atom_site_disorder_assembly
_atom_site_disorder_group
C1 C 0.8776(3) 0.40278(18) 0.0139(2) 0.0476(6) Uani 1 4 e d . . .
C2 C 0.9610(3) 0.36985(19) 0.1254(2) 0.0527(7) Uani 1 4 e d . . .
C3 C 0.9412(3) 0.4183(2) 0.2236(2) 0.0537(7) Uani 1 4 e d . . .
C4 C 0.7616(3) 0.53244(18) 0.12231(19) 0.0411(6) Uani 1 4 e d . . .
C5 C 0.6669(3) 0.61348(18) 0.1308(2) 0.0440(6) Uani 1 4 e d . . .
H5A H 0.6605 0.6432 0.2027 0.053 Uiso 1 4 e calc R . .
C6 C 0.5822(3) 0.64873(17) 0.02887(19) 0.0397(6) Uani 1 4 e d . . .
C7 C 0.4462(3) 0.79588(18) -0.0607(2) 0.0454(6) Uani 1 4 e d . . .
C8 C 0.4237(3) 0.73652(19) -0.1733(2) 0.0522(7) Uani 1 4 e d . . .
H8A H 0.3594 0.7619 -0.2378 0.063 Uiso 1 4 e calc R . .
C9 C 0.4935(3) 0.64911(19) -0.1826(2) 0.0490(7) Uani 1 4 e d . . .
H9A H 0.4815 0.6152 -0.2541 0.059 Uiso 1 4 e calc R . .
C10 C 0.5892(3) 0.60565(17) -0.08113(19) 0.0397(6) Uani 1 4 e d . . .
C11 C 0.6867(3) 0.52512(17) -0.08551(19) 0.0412(6) Uani 1 4 e d . . .
C12 C 0.7755(2) 0.48640(17) 0.01681(19) 0.0406(6) Uani 1 4 e d . . .
C13 C 1.0686(3) 0.2812(2) 0.1289(3) 0.0722(9) Uani 1 4 e d . . .
H13A H 1.1568 0.2960 0.1842 0.108 Uiso 1 4 e calc R . .
H13B H 1.0940 0.2717 0.0528 0.108 Uiso 1 4 e calc R . .
H13C H 1.0233 0.2198 0.1520 0.108 Uiso 1 4 e calc R . .
C14 C 1.0175(3) 0.3943(2) 0.3451(2) 0.0773(9) Uani 1 4 e d . . .
H14A H 0.9862 0.3280 0.3677 0.116 Uiso 1 4 e calc R . .
H14B H 0.9923 0.4454 0.3980 0.116 Uiso 1 4 e calc R . .
H14C H 1.1229 0.3940 0.3477 0.116 Uiso 1 4 e calc R . .
C15 C 0.5738(3) 0.87179(19) -0.0558(2) 0.0564(7) Uani 1 4 e d . . .
H15A H 0.5893 0.9065 0.0182 0.085 Uiso 1 4 e calc R . .
H15B H 0.5500 0.9211 -0.1176 0.085 Uiso 1 4 e calc R . .
H15C H 0.6624 0.8356 -0.0650 0.085 Uiso 1 4 e calc R . .
C16 C 0.3065(3) 0.8491(2) -0.0386(2) 0.0576(7) Uani 1 4 e d . . .
H16A H 0.2296 0.7991 -0.0375 0.086 Uiso 1 4 e calc R . .
H16B H 0.2751 0.8981 -0.0996 0.086 Uiso 1 4 e calc R . .
H16C H 0.3262 0.8838 0.0354 0.086 Uiso 1 4 e calc R . .
O1 O 0.8933(2) 0.36023(13) -0.08079(16) 0.0614(5) Uani 1 4 e d . . .
O2 O 0.84501(19) 0.49864(13) 0.22549(13) 0.0528(5) Uani 1 4 e d . . .
O3 O 0.48384(18) 0.72592(12) 0.03852(13) 0.0476(5) Uani 1 4 e d . . .
O4 O 0.6979(2) 0.48303(14) -0.19055(14) 0.0559(5) Uani 1 4 e d . . .
H4A H 0.775(4) 0.429(3) -0.170(3) 0.101(11) Uiso 1 4 e d . . .

loop_
_atom_site_aniso_label
_atom_site_aniso_U_11
_atom_site_aniso_U_22
_atom_site_aniso_U_33
_atom_site_aniso_U_23
_atom_site_aniso_U_13
_atom_site_aniso_U_12
C1 0.0455(15) 0.0366(14) 0.0615(17) -0.0008(13) 0.0117(13) -0.0077(13)
C2 0.0407(15) 0.0430(15) 0.0734(19) 0.0079(14) 0.0067(13) -0.0036(13)
C3 0.0451(16) 0.0498(16) 0.0627(18) 0.0117(14) -0.0008(13) -0.0038(14)
C4 0.0438(14) 0.0403(14) 0.0370(14) 0.0053(11) 0.0009(11) -0.0034(12)
C5 0.0538(15) 0.0430(14) 0.0356(13) -0.0019(11) 0.0086(11) -0.0006(13)
C6 0.0443(14) 0.0335(12) 0.0425(14) -0.0011(11) 0.0108(11) -0.0026(12)
C7 0.0517(15) 0.0374(13) 0.0464(14) 0.0047(11) 0.0063(11) 0.0027(12)
C8 0.0634(17) 0.0481(16) 0.0423(14) 0.0059(12) 0.0011(13) 0.0023(14)
C9 0.0630(17) 0.0431(15) 0.0390(14) -0.0045(12) 0.0030(12) -0.0035(14)
C10 0.0459(14) 0.0355(13) 0.0370(13) -0.0004(11) 0.0052(11) -0.0066(12)
C11 0.0472(14) 0.0371(14) 0.0404(14) -0.0067(11) 0.0110(11) -0.0070(12)
C12 0.0411(13) 0.0351(14) 0.0452(14) 0.0023(11) 0.0065(11) -0.0039(12)
C13 0.0534(18) 0.0555(18) 0.104(2) 0.0073(16) 0.0012(16) 0.0094(15)
C14 0.074(2) 0.086(2) 0.066(2) 0.0218(17) -0.0058(16) 0.0065(19)
C15 0.0592(17) 0.0468(16) 0.0660(18) -0.0006(13) 0.0182(14) -0.0053(14)
C16 0.0526(16) 0.0496(16) 0.0709(18) 0.0049(14) 0.0118(14) 0.0046(14)
O1 0.0652(12) 0.0508(11) 0.0695(13) -0.0107(10) 0.0155(10) 0.0070(10)
O2 0.0575(11) 0.0535(11) 0.0450(10) 0.0064(8) 0.0016(8) 0.0042(10)
O3 0.0599(11) 0.0425(10) 0.0420(9) 0.0040(8) 0.0133(8) 0.0093(9)
O4 0.0709(13) 0.0538(11) 0.0431(11) -0.0127(9) 0.0096(9) 0.0042(10)

loop_
_geom_bond_atom_site_label_1
_geom_bond_atom_site_label_2
_geom_bond_distance
_geom_bond_site_symmetry_2
_geom_bond_publ_flag
C1 O1 1.261(3) . ?
C1 C12 1.439(3) . ?
C1 C2 1.449(3) . ?
C2 C3 1.343(4) . ?
C2 C13 1.513(3) . ?
C3 O2 1.370(3) . ?
C3 C14 1.496(4) . ?
C4 O2 1.377(3) . ?
C4 C5 1.380(3) . ?
C4 C12 1.389(3) . ?
C5 C6 1.377(3) . ?
C5 H5A 0.9300 . ?
C6 O3 1.367(3) . ?
C6 C10 1.406(3) . ?
C7 O3 1.463(3) . ?
C7 C8 1.502(3) . ?
C7 C16 1.514(3) . ?
C7 C15 1.523(3) . ?
C8 C9 1.319(3) . ?
C8 H8A 0.9300 . ?
C9 C10 1.456(3) . ?
C9 H9A 0.9300 . ?
C10 C11 1.384(3) . ?
C11 O4 1.357(3) . ?
C11 C12 1.412(3) . ?
C13 H13A 0.9600 . ?
C13 H13B 0.9600 . ?
C13 H13C 0.9600 . ?
C14 H14A 0.9600 . ?
C14 H14B 0.9600 . ?
C14 H14C 0.9600 . ?
C15 H15A 0.9600 . ?
C15 H15B 0.9600 . ?
C15 H15C 0.9600 . ?
C16 H16A 0.9600 . ?
C16 H16B 0.9600 . ?
C16 H16C 0.9600 . ?
O4 H4A 1.00(3) . ?

loop_
_cod_related_entry_id
_cod_related_entry_database
_cod_related_entry_code
1 ChemSpider 8811256
